data_4107032
loop_
_publ_author_name
'Amanda C. Bowman'
'Carsten Milsmann'
'Eckhard Bill'
'Zo\"e R. Turner'
'Emil Lobkovsky'
'Serena DeBeer'
'Karl Wieghardt'
'Paul J. Chirik'

_publ_section_title
;
 Synthesis and Electronic Structure Determination of N-Alkyl-Substituted
 Bis(imino)pyridine Iron Imides Exhibiting Spin Crossover Behavior
;
_journal_name_full 'Journal of the American Chemical Society'
_journal_page_first 17353
_journal_page_last 17369
_journal_paper_doi 10.1021/ja205736m
_journal_volume 133
_journal_year 2011
_chemical_formula_moiety 'C43 H58 Fe N4'
_chemical_formula_sum 'C43 H58 Fe N4'
_chemical_formula_weight 686.78
_chemical_name_systematic
; 
 ? 
;
_space_group_IT_number 15
_symmetry_cell_setting monoclinic
_symmetry_space_group_name_Hall '-C 2yc'
_symmetry_space_group_name_H-M 'C 1 2/c 1'
_atom_sites_solution_hydrogens geom
_atom_sites_solution_primary direct
_atom_sites_solution_secondary difmap
_audit_creation_method SHELXL-97
_cell_angle_alpha 90.00
_cell_angle_beta 94.477(5)
_cell_angle_gamma 90.00
_cell_formula_units_Z 8
_cell_length_a 29.160(4)
_cell_length_b 14.6320(19)
_cell_length_c 20.850(3)
_cell_measurement_reflns_used 2784
_cell_measurement_temperature 223(2)
_cell_measurement_theta_max 19.18
_cell_measurement_theta_min 2.52
_cell_volume 8869(2)
_computing_cell_refinement 'Bruker SAINT+'
_computing_data_collection 'Bruker APEX2'
_computing_data_reduction 'Bruker SAINT+'
_computing_molecular_graphics 'Bruker SHELXTL'
_computing_publication_material 'Bruker SHELXTL'
_computing_structure_refinement 'SHELXL-97 (Sheldrick, 1997)'
_computing_structure_solution 'SHELXS-97 (Sheldrick, 1990)'
_diffrn_ambient_temperature 223(2)
_diffrn_measured_fraction_theta_full 0.999
_diffrn_measured_fraction_theta_max 0.999
_diffrn_measurement_device_type 'Bruker X8 APEX II diffractometer'
_diffrn_measurement_method 'phi and omega scans'
_diffrn_radiation_monochromator graphite
_diffrn_radiation_source 'fine-focus sealed tube'
_diffrn_radiation_type MoK\a
_diffrn_radiation_wavelength 0.71073
_diffrn_reflns_av_R_equivalents 0.0655
_diffrn_reflns_av_sigmaI/netI 0.0661
_diffrn_reflns_limit_h_max 31
_diffrn_reflns_limit_h_min -31
_diffrn_reflns_limit_k_max 13
_diffrn_reflns_limit_k_min -15
_diffrn_reflns_limit_l_max 22
_diffrn_reflns_limit_l_min -21
_diffrn_reflns_number 26619
_diffrn_reflns_theta_full 22.72
_diffrn_reflns_theta_max 22.72
_diffrn_reflns_theta_min 1.56
_diffrn_standards_number 0
_exptl_absorpt_coefficient_mu 0.370
_exptl_absorpt_correction_T_max 0.9640
_exptl_absorpt_correction_T_min 0.9640
_exptl_absorpt_correction_type multi-scan
_exptl_absorpt_process_details SADABS
_exptl_crystal_colour black
_exptl_crystal_density_diffrn 1.029
_exptl_crystal_description 'cube like'
_exptl_crystal_F_000 2960
_exptl_crystal_size_max 0.10
_exptl_crystal_size_mid 0.10
_exptl_crystal_size_min 0.10
_platon_squeeze_details
;
;
_refine_diff_density_max 0.393
_refine_diff_density_min -0.347
_refine_diff_density_rms 0.050
_refine_ls_extinction_method none
_refine_ls_goodness_of_fit_ref 1.079
_refine_ls_hydrogen_treatment riding
_refine_ls_matrix_type full
_refine_ls_number_parameters 442
_refine_ls_number_reflns 5970
_refine_ls_number_restraints 0
_refine_ls_restrained_S_all 1.079
_refine_ls_R_factor_all 0.0892
_refine_ls_R_factor_gt 0.0572
_refine_ls_shift/su_max 0.002
_refine_ls_shift/su_mean 0.000
_refine_ls_structure_factor_coef Fsqd
_refine_ls_weighting_details 'calc w=1/[\s^2^(Fo^2^)+(0.0783P)^2^+0.0000P] where P=(Fo^2^+2Fc^2^)/3'
_refine_ls_weighting_scheme calc
_refine_ls_wR_factor_gt 0.1434
_refine_ls_wR_factor_ref 0.1564
_reflns_number_gt 3818
_reflns_number_total 5970
_reflns_threshold_expression >2sigma(I)
_cod_data_source_file ja205736m_si_002_3.cif
_cod_data_source_block iPrPDIFeN2Ad
_cod_database_code 4107032

loop_
_symmetry_equiv_pos_as_xyz
'x, y, z'
'-x, y, -z+1/2'
'x+1/2, y+1/2, z'
'-x+1/2, y+1/2, -z+1/2'
'-x, -y, -z'
'x, -y, z-1/2'
'-x+1/2, -y+1/2, -z'
'x+1/2, -y+1/2, z-1/2'

loop_
_atom_site_label
_atom_site_type_symbol
_atom_site_fract_x
_atom_site_fract_y
_atom_site_fract_z
_atom_site_U_iso_or_equiv
_atom_site_adp_type
_atom_site_occupancy
_atom_site_symmetry_multiplicity
_atom_site_calc_flag
_atom_site_refinement_flags
Fe1 Fe 0.308684(14) 0.88019(3) 0.87485(2) 0.03992(14) Uani 1 1 d .
N1 N 0.24553(8) 0.92391(16) 0.85061(11) 0.0391(7) Uani 1 1 d .
N2 N 0.27213(7) 0.78160(15) 0.90085(10) 0.0331(6) Uani 1 1 d .
N3 N 0.35568(8) 0.79173(17) 0.90630(11) 0.0429(7) Uani 1 1 d .
N4 N 0.33988(9) 0.97150(19) 0.85689(15) 0.0705(9) Uani 1 1 d .
C1 C 0.16087(10) 0.8936(2) 0.84597(16) 0.0508(9) Uani 1 1 d .
H1A H 0.1589 0.9535 0.8261 0.076 Uiso 1 1 calc R
H1B H 0.1449 0.8942 0.8851 0.076 Uiso 1 1 calc R
H1C H 0.1467 0.8487 0.8164 0.076 Uiso 1 1 calc R
C2 C 0.21029(10) 0.86922(19) 0.86184(13) 0.0355(8) Uani 1 1 d .
C3 C 0.22484(9) 0.78471(19) 0.89177(12) 0.0327(7) Uani 1 1 d .
C4 C 0.19846(10) 0.7144(2) 0.91168(13) 0.0408(8) Uani 1 1 d .
H4B H 0.1663 0.7171 0.9045 0.049 Uiso 1 1 calc R
C5 C 0.21939(10) 0.6387(2) 0.94270(14) 0.0424(8) Uani 1 1 d .
H5A H 0.2014 0.5908 0.9572 0.051 Uiso 1 1 calc R
C6 C 0.26689(10) 0.6349(2) 0.95182(13) 0.0404(8) Uani 1 1 d .
H6A H 0.2814 0.5845 0.9728 0.048 Uiso 1 1 calc R
C7 C 0.29303(10) 0.7061(2) 0.92963(13) 0.0377(8) Uani 1 1 d .
C8 C 0.34147(10) 0.7136(2) 0.93167(14) 0.0430(9) Uani 1 1 d .
C9 C 0.37296(11) 0.6402(2) 0.95991(17) 0.0622(11) Uani 1 1 d .
H9A H 0.4041 0.6518 0.9486 0.093 Uiso 1 1 calc R
H9B H 0.3628 0.5812 0.9430 0.093 Uiso 1 1 calc R
H9C H 0.3724 0.6401 1.0064 0.093 Uiso 1 1 calc R
C10 C 0.23532(10) 1.0128(2) 0.82158(14) 0.0423(8) Uani 1 1 d .
C11 C 0.22944(11) 1.0871(2) 0.86269(16) 0.0526(10) Uani 1 1 d .
C12 C 0.22445(12) 1.1726(2) 0.83351(17) 0.0625(11) Uani 1 1 d .
H12A H 0.2204 1.2242 0.8594 0.075 Uiso 1 1 calc R
C13 C 0.22522(12) 1.1842(2) 0.76840(17) 0.0593(10) Uani 1 1 d .
H13A H 0.2232 1.2431 0.7504 0.071 Uiso 1 1 calc R
C14 C 0.22894(12) 1.1096(2) 0.72981(16) 0.0554(10) Uani 1 1 d .
H14A H 0.2282 1.1177 0.6850 0.067 Uiso 1 1 calc R
C15 C 0.23382(10) 1.0219(2) 0.75510(15) 0.0458(9) Uani 1 1 d .
C16 C 0.22803(14) 1.0764(3) 0.93477(16) 0.0716(12) Uani 1 1 d .
H16A H 0.2279 1.0101 0.9441 0.086 Uiso 1 1 calc R
C17 C 0.27007(15) 1.1170(3) 0.97169(18) 0.0928(15) Uani 1 1 d .
H17A H 0.2975 1.0860 0.9594 0.139 Uiso 1 1 calc R
H17B H 0.2675 1.1094 1.0175 0.139 Uiso 1 1 calc R
H17C H 0.2721 1.1816 0.9617 0.139 Uiso 1 1 calc R
C18 C 0.18359(16) 1.1164(3) 0.9575(2) 0.1099(17) Uani 1 1 d .
H18A H 0.1833 1.1821 0.9510 0.165 Uiso 1 1 calc R
H18B H 0.1819 1.1032 1.0028 0.165 Uiso 1 1 calc R
H18C H 0.1574 1.0894 0.9330 0.165 Uiso 1 1 calc R
C19 C 0.23589(12) 0.9391(2) 0.71139(15) 0.0581(10) Uani 1 1 d .
H19A H 0.2346 0.8838 0.7385 0.070 Uiso 1 1 calc R
C20 C 0.28085(13) 0.9361(3) 0.67889(18) 0.0784(13) Uani 1 1 d .
H20A H 0.2836 0.9909 0.6532 0.118 Uiso 1 1 calc R
H20B H 0.2811 0.8827 0.6513 0.118 Uiso 1 1 calc R
H20C H 0.3065 0.9329 0.7114 0.118 Uiso 1 1 calc R
C21 C 0.19430(14) 0.9366(3) 0.66155(19) 0.0877(14) Uani 1 1 d .
H21A H 0.1662 0.9342 0.6835 0.132 Uiso 1 1 calc R
H21B H 0.1962 0.8829 0.6346 0.132 Uiso 1 1 calc R
H21C H 0.1942 0.9911 0.6350 0.132 Uiso 1 1 calc R
C22 C 0.40435(10) 0.8069(2) 0.90265(15) 0.0494(9) Uani 1 1 d .
C23 C 0.43078(11) 0.8415(2) 0.95608(16) 0.0546(10) Uani 1 1 d .
C24 C 0.47681(12) 0.8602(3) 0.94877(18) 0.0762(13) Uani 1 1 d .
H24A H 0.4953 0.8842 0.9837 0.091 Uiso 1 1 calc R
C25 C 0.49576(14) 0.8443(4) 0.8918(2) 0.0991(16) Uani 1 1 d .
H25A H 0.5268 0.8587 0.8878 0.119 Uiso 1 1 calc R
C26 C 0.46983(13) 0.8078(4) 0.8406(2) 0.1059(18) Uani 1 1 d .
H26A H 0.4835 0.7959 0.8022 0.127 Uiso 1 1 calc R
C27 C 0.42317(12) 0.7878(3) 0.84472(18) 0.0733(12) Uani 1 1 d .
C28 C 0.41075(12) 0.8597(3) 1.01957(16) 0.0614(11) Uani 1 1 d .
H28A H 0.3785 0.8381 1.0155 0.074 Uiso 1 1 calc R
C29 C 0.43619(14) 0.8050(3) 1.07395(19) 0.0923(15) Uani 1 1 d .
H29A H 0.4669 0.8297 1.0829 0.138 Uiso 1 1 calc R
H29B H 0.4383 0.7415 1.0611 0.138 Uiso 1 1 calc R
H29C H 0.4195 0.8090 1.1123 0.138 Uiso 1 1 calc R
C30 C 0.40992(16) 0.9601(3) 1.0361(2) 0.1019(16) Uani 1 1 d .
H30A H 0.4410 0.9841 1.0389 0.153 Uiso 1 1 calc R
H30B H 0.3969 0.9681 1.0772 0.153 Uiso 1 1 calc R
H30C H 0.3913 0.9927 1.0030 0.153 Uiso 1 1 calc R
C31 C 0.39465(13) 0.7448(3) 0.78732(19) 0.0883(14) Uani 1 1 d .
H31A H 0.3620 0.7580 0.7934 0.106 Uiso 1 1 calc R
C32 C 0.3996(2) 0.6429(4) 0.7867(3) 0.150(2) Uani 1 1 d .
H32A H 0.3810 0.6179 0.7503 0.225 Uiso 1 1 calc R
H32B H 0.3895 0.6178 0.8262 0.225 Uiso 1 1 calc R
H32C H 0.4316 0.6270 0.7831 0.225 Uiso 1 1 calc R
C33 C 0.40412(16) 0.7828(4) 0.7221(2) 0.1155(18) Uani 1 1 d .
H33A H 0.4334 0.7597 0.7099 0.173 Uiso 1 1 calc R
H33B H 0.4052 0.8490 0.7242 0.173 Uiso 1 1 calc R
H33C H 0.3799 0.7639 0.6904 0.173 Uiso 1 1 calc R
C34 C 0.3780(2) 1.0230(4) 0.8480(3) 0.161(2) Uani 1 1 d .
H34A H 0.4032 0.9840 0.8670 0.193 Uiso 1 1 calc R
C35 C 0.38487(16) 1.1125(3) 0.8873(2) 0.1016(16) Uani 1 1 d .
H35A H 0.3777 1.1029 0.9325 0.122 Uiso 1 1 calc R
C36 C 0.43352(18) 1.1364(5) 0.8839(3) 0.177(3) Uani 1 1 d .
H36A H 0.4525 1.0835 0.8972 0.212 Uiso 1 1 calc R
H36B H 0.4414 1.1861 0.9143 0.212 Uiso 1 1 calc R
C37 C 0.44532(17) 1.1673(5) 0.8138(3) 0.154(3) Uani 1 1 d .
H37A H 0.4768 1.1922 0.8127 0.185 Uiso 1 1 calc R
C38 C 0.4101(2) 1.2296(4) 0.7883(3) 0.171(3) Uani 1 1 d .
H38A H 0.4175 1.2479 0.7451 0.205 Uiso 1 1 calc R
H38B H 0.4117 1.2847 0.8152 0.205 Uiso 1 1 calc R
C39 C 0.36219(15) 1.1968(3) 0.7839(3) 0.1121(18) Uani 1 1 d .
H39A H 0.3405 1.2418 0.7630 0.134 Uiso 1 1 calc R
C40 C 0.35834(19) 1.1075(4) 0.7532(3) 0.131(2) Uani 1 1 d .
H40A H 0.3616 1.1153 0.7071 0.158 Uiso 1 1 calc R
H40B H 0.3274 1.0837 0.7579 0.158 Uiso 1 1 calc R
C41 C 0.39212(19) 1.0384(4) 0.7785(3) 0.127(2) Uani 1 1 d .
H41A H 0.3886 0.9812 0.7532 0.152 Uiso 1 1 calc R
C42 C 0.4391(2) 1.0706(5) 0.7803(4) 0.174(3) Uani 1 1 d .
H42A H 0.4484 1.0748 0.7362 0.209 Uiso 1 1 calc R
H42B H 0.4593 1.0263 0.8037 0.209 Uiso 1 1 calc R
C43 C 0.3547(2) 1.1830(4) 0.8563(3) 0.167(3) Uani 1 1 d .
H43A H 0.3603 1.2411 0.8790 0.201 Uiso 1 1 calc R
H43B H 0.3226 1.1658 0.8604 0.201 Uiso 1 1 calc R

loop_
_atom_site_aniso_label
_atom_site_aniso_U_11
_atom_site_aniso_U_22
_atom_site_aniso_U_33
_atom_site_aniso_U_23
_atom_site_aniso_U_13
_atom_site_aniso_U_12
Fe1 0.0380(2) 0.0449(3) 0.0367(3) 0.0077(2) 0.00187(19) -0.0051(2)
N1 0.0479(15) 0.0365(14) 0.0328(14) 0.0034(12) 0.0016(11) -0.0025(12)
N2 0.0399(14) 0.0324(14) 0.0271(13) 0.0006(11) 0.0032(10) -0.0039(11)
N3 0.0356(14) 0.0536(16) 0.0399(15) 0.0024(14) 0.0056(11) 0.0000(12)
N4 0.0464(16) 0.0628(19) 0.102(2) 0.0334(18) 0.0024(15) -0.0201(15)
C1 0.0411(18) 0.050(2) 0.061(2) 0.0044(18) 0.0014(16) 0.0027(16)
C2 0.0394(17) 0.0397(18) 0.0270(16) -0.0045(15) -0.0003(13) -0.0008(14)
C3 0.0394(17) 0.0332(17) 0.0257(15) 0.0001(14) 0.0048(13) -0.0046(14)
C4 0.0422(17) 0.0432(19) 0.0365(17) -0.0062(16) 0.0010(14) -0.0084(15)
C5 0.055(2) 0.0380(18) 0.0347(17) -0.0010(15) 0.0062(15) -0.0104(15)
C6 0.058(2) 0.0349(18) 0.0277(16) 0.0010(14) -0.0005(14) -0.0021(15)
C7 0.0520(19) 0.0388(19) 0.0219(16) -0.0029(15) -0.0003(14) 0.0029(15)
C8 0.0473(19) 0.045(2) 0.0363(18) 0.0019(16) 0.0019(15) 0.0060(16)
C9 0.056(2) 0.064(2) 0.066(2) 0.009(2) -0.0009(18) 0.0072(18)
C10 0.0511(18) 0.0356(18) 0.0395(18) 0.0065(16) -0.0005(14) -0.0052(15)
C11 0.071(2) 0.041(2) 0.045(2) 0.0041(18) -0.0006(17) -0.0016(17)
C12 0.082(3) 0.046(2) 0.060(2) -0.003(2) 0.0048(19) -0.0003(19)
C13 0.080(2) 0.040(2) 0.056(2) 0.0113(19) -0.0054(19) -0.0034(18)
C14 0.077(2) 0.046(2) 0.042(2) 0.0118(18) -0.0082(17) -0.0031(18)
C15 0.058(2) 0.041(2) 0.0363(18) 0.0042(17) -0.0084(15) -0.0048(16)
C16 0.116(3) 0.051(2) 0.049(2) 0.004(2) 0.016(2) -0.004(2)
C17 0.123(4) 0.110(4) 0.045(2) 0.005(2) 0.001(2) 0.011(3)
C18 0.132(4) 0.131(4) 0.071(3) -0.016(3) 0.036(3) -0.020(3)
C19 0.095(3) 0.043(2) 0.0347(18) 0.0063(17) -0.0014(18) 0.0014(19)
C20 0.110(3) 0.062(3) 0.066(3) -0.005(2) 0.020(2) 0.006(2)
C21 0.120(3) 0.077(3) 0.062(3) 0.000(2) -0.018(2) -0.024(3)
C22 0.0378(18) 0.061(2) 0.050(2) 0.0069(18) 0.0086(15) 0.0004(16)
C23 0.0418(19) 0.072(2) 0.049(2) 0.0019(19) 0.0000(16) -0.0081(17)
C24 0.047(2) 0.124(4) 0.057(2) -0.002(2) -0.0015(18) -0.006(2)
C25 0.050(2) 0.162(4) 0.087(3) -0.012(3) 0.015(2) -0.013(3)
C26 0.057(3) 0.186(5) 0.076(3) -0.031(3) 0.021(2) -0.019(3)
C27 0.045(2) 0.106(3) 0.070(3) -0.013(2) 0.0081(19) -0.001(2)
C28 0.048(2) 0.087(3) 0.048(2) 0.002(2) -0.0003(17) -0.0092(19)
C29 0.084(3) 0.129(4) 0.062(3) 0.020(3) -0.013(2) -0.006(3)
C30 0.135(4) 0.103(4) 0.072(3) -0.005(3) 0.035(3) -0.006(3)
C31 0.055(2) 0.136(4) 0.076(3) -0.040(3) 0.022(2) -0.015(2)
C32 0.192(6) 0.165(6) 0.092(4) -0.027(4) 0.008(4) -0.028(5)
C33 0.115(4) 0.152(5) 0.080(3) -0.020(3) 0.007(3) -0.010(3)
C34 0.216(6) 0.141(5) 0.131(5) 0.018(4) 0.056(4) -0.097(4)
C35 0.112(3) 0.102(3) 0.088(3) 0.036(3) -0.007(3) -0.048(3)
C36 0.095(4) 0.293(9) 0.134(5) 0.059(5) -0.041(4) -0.046(5)
C37 0.062(3) 0.254(7) 0.143(5) 0.044(5) -0.017(3) -0.040(4)
C38 0.139(5) 0.161(5) 0.200(6) 0.097(5) -0.060(4) -0.064(4)
C39 0.083(3) 0.077(3) 0.170(5) 0.054(3) -0.025(3) -0.025(3)
C40 0.109(4) 0.138(5) 0.143(5) 0.015(4) -0.017(4) -0.010(4)
C41 0.135(4) 0.124(4) 0.122(4) 0.022(4) 0.020(4) -0.034(4)
C42 0.119(4) 0.170(6) 0.245(7) 0.056(6) 0.090(5) -0.010(4)
C43 0.187(6) 0.186(6) 0.134(5) 0.105(4) 0.043(4) 0.053(5)

loop_
_atom_type_symbol
_atom_type_description
_atom_type_scat_dispersion_real
_atom_type_scat_dispersion_imag
_atom_type_scat_source
C C 0.0033 0.0016 'International Tables Vol C Tables 4.2.6.8 and 6.1.1.4'
H H 0.0000 0.0000 'International Tables Vol C Tables 4.2.6.8 and 6.1.1.4'
N N 0.0061 0.0033 'International Tables Vol C Tables 4.2.6.8 and 6.1.1.4'
Fe Fe 0.3463 0.8444 'International Tables Vol C Tables 4.2.6.8 and 6.1.1.4'

loop_
_geom_angle_atom_site_label_1
_geom_angle_atom_site_label_2
_geom_angle_atom_site_label_3
_geom_angle
N4 Fe1 N2 175.64(13)
N4 Fe1 N3 102.93(12)
N2 Fe1 N3 78.23(10)
N4 Fe1 N1 101.30(12)
N2 Fe1 N1 77.66(10)
N3 Fe1 N1 155.75(10)
C2 N1 C10 118.2(2)
C2 N1 Fe1 118.33(19)
C10 N1 Fe1 123.46(18)
C3 N2 C7 119.4(2)
C3 N2 Fe1 120.93(18)
C7 N2 Fe1 119.68(18)
C8 N3 C22 119.2(2)
C8 N3 Fe1 117.79(19)
C22 N3 Fe1 123.0(2)
C34 N4 Fe1 158.7(4)
N1 C2 C3 112.8(2)
N1 C2 C1 124.0(3)
C3 C2 C1 123.3(3)
C4 C3 N2 120.9(3)
C4 C3 C2 128.7(3)
N2 C3 C2 110.3(2)
C3 C4 C5 120.0(3)
C6 C5 C4 119.4(3)
C5 C6 C7 119.5(3)
N2 C7 C6 120.7(3)
N2 C7 C8 111.0(3)
C6 C7 C8 128.3(3)
N3 C8 C7 113.1(3)
N3 C8 C9 124.5(3)
C7 C8 C9 122.3(3)
C15 C10 C11 122.6(3)
C15 C10 N1 119.3(3)
C11 C10 N1 118.0(3)
C12 C11 C10 116.3(3)
C12 C11 C16 121.1(3)
C10 C11 C16 122.7(3)
C13 C12 C11 122.3(3)
C14 C13 C12 119.6(3)
C13 C14 C15 121.7(3)
C10 C15 C14 117.4(3)
C10 C15 C19 121.5(3)
C14 C15 C19 121.1(3)
C11 C16 C17 112.3(3)
C11 C16 C18 110.9(3)
C17 C16 C18 111.3(3)
C20 C19 C15 111.4(3)
C20 C19 C21 111.1(3)
C15 C19 C21 111.0(3)
C23 C22 C27 122.2(3)
C23 C22 N3 119.7(3)
C27 C22 N3 118.0(3)
C24 C23 C22 117.4(3)
C24 C23 C28 120.2(3)
C22 C23 C28 122.3(3)
C25 C24 C23 121.4(4)
C26 C25 C24 120.5(4)
C25 C26 C27 121.0(4)
C22 C27 C26 117.4(3)
C22 C27 C31 122.1(3)
C26 C27 C31 120.5(3)
C30 C28 C23 112.7(3)
C30 C28 C29 110.8(3)
C23 C28 C29 111.0(3)
C32 C31 C33 109.4(4)
C32 C31 C27 111.5(4)
C33 C31 C27 115.1(4)
N4 C34 C41 119.0(5)
N4 C34 C35 117.9(5)
C41 C34 C35 109.8(4)
C36 C35 C43 111.0(5)
C36 C35 C34 105.2(5)
C43 C35 C34 108.1(5)
C35 C36 C37 113.0(4)
C38 C37 C42 110.4(5)
C38 C37 C36 108.5(5)
C42 C37 C36 97.3(6)
C37 C38 C39 117.5(5)
C40 C39 C38 111.2(5)
C40 C39 C43 107.3(4)
C38 C39 C43 100.7(5)
C39 C40 C41 115.5(5)
C42 C41 C40 112.9(5)
C42 C41 C34 110.1(5)
C40 C41 C34 102.3(5)
C41 C42 C37 112.2(5)
C35 C43 C39 113.1(5)

loop_
_geom_bond_atom_site_label_1
_geom_bond_atom_site_label_2
_geom_bond_distance
Fe1 N4 1.675(3)
Fe1 N2 1.898(2)
Fe1 N3 1.960(2)
Fe1 N1 1.978(2)
N1 C2 1.337(4)
N1 C10 1.456(4)
N2 C3 1.378(3)
N2 C7 1.376(3)
N3 C8 1.339(4)
N3 C22 1.444(4)
N4 C34 1.367(6)
C1 C2 1.496(4)
C2 C3 1.434(4)
C3 C4 1.368(4)
C4 C5 1.399(4)
C5 C6 1.384(4)
C6 C7 1.392(4)
C7 C8 1.414(4)
C8 C9 1.503(4)
C10 C15 1.390(4)
C10 C11 1.403(4)
C11 C12 1.394(5)
C11 C16 1.515(5)
C12 C13 1.370(5)
C13 C14 1.365(4)
C14 C15 1.390(4)
C15 C19 1.521(4)
C16 C17 1.517(5)
C16 C18 1.530(6)
C19 C20 1.523(5)
C19 C21 1.535(5)
C22 C23 1.399(4)
C22 C27 1.393(5)
C23 C24 1.390(5)
C23 C28 1.512(5)
C24 C25 1.368(5)
C25 C26 1.368(6)
C26 C27 1.401(5)
C27 C31 1.537(5)
C28 C30 1.510(5)
C28 C29 1.532(5)
C31 C32 1.499(7)
C31 C33 1.514(6)
C34 C41 1.554(7)
C34 C35 1.550(7)
C35 C36 1.468(7)
C35 C43 1.472(7)
C36 C37 1.593(8)
C37 C38 1.444(8)
C37 C42 1.582(9)
C38 C39 1.472(7)
C39 C40 1.455(7)
C39 C43 1.556(7)
C40 C41 1.480(7)
C41 C42 1.446(7)

loop_
_platon_squeeze_void_nr
_platon_squeeze_void_average_x
_platon_squeeze_void_average_y
_platon_squeeze_void_average_z
_platon_squeeze_void_volume
_platon_squeeze_void_count_electrons
_platon_squeeze_void_content
1 0.000 0.000 -0.003 951 136 ' '
2 0.500 0.500 0.055 951 136 ' '
